data_7245592
loop_
_publ_author_name
'\,Cift\,ci, Eseng\"ul'
'Alp Ar\?ic\?i, Tu\(gba'
'Ar\?ic\?i, M\"ursel'
'Erer, Hakan'
'Ye\,silel, Okan Zafer'

_publ_section_title
;
 Synthesis, characterization and dye adsorption property of a 2D
 nickel(ii)-coordination polymer constructed from tetracarboxylic acid and
 1,3-bis(imidazol-1-yl-methyl)benzene
;
_journal_name_full CrystEngComm
_journal_paper_doi 10.1039/D2CE00897A
_journal_year 2022
_chemical_formula_moiety 'C24 H20 N4 Ni O5, H2 O'
_chemical_formula_sum 'C24 H22 N4 Ni O6'
_chemical_formula_weight 521.16
_space_group_crystal_system monoclinic
_space_group_IT_number 14
_space_group_name_Hall '-P 2ybc'
_space_group_name_H-M_alt 'P 1 21/c 1'
_atom_sites_solution_hydrogens mixed
_audit_creation_date 2022-08-25
_audit_creation_method
;
Olex2 1.5
(compiled 2021.12.09 svn.r5202d8cf for OlexSys, GUI svn.r6439)
;
_audit_update_record
;
2022-08-25 deposited with the CCDC.	2022-09-14 downloaded from the CCDC.
;
_cell_angle_alpha 90
_cell_angle_beta 102.774(2)
_cell_angle_gamma 90
_cell_formula_units_Z 4
_cell_length_a 8.1803(4)
_cell_length_b 16.3866(9)
_cell_length_c 17.4409(9)
_cell_measurement_reflns_used 9850
_cell_measurement_temperature 293(2)
_cell_measurement_theta_max 28.34
_cell_measurement_theta_min 3.29
_cell_volume 2280.0(2)
_computing_cell_refinement 'Bruker SAINT'
_computing_data_collection 'Bruker APEX2'
_computing_data_reduction 'Bruker SAINT'
_computing_molecular_graphics 'Olex2 (Dolomanov et al., 2009)'
_computing_publication_material 'Olex2 (Dolomanov et al., 2009)'
_computing_structure_refinement 'ShelXL (Sheldrick, 2015)'
_computing_structure_solution 'ShelXT (Sheldrick, 2015)'
_diffrn_ambient_temperature 293(2)
_diffrn_measured_fraction_theta_full 0.997
_diffrn_measured_fraction_theta_max 0.998
_diffrn_measurement_device_type 'Bruker APEX-II CCD'
_diffrn_measurement_method '\f and \w scans'
_diffrn_radiation_type MoK\a
_diffrn_radiation_wavelength 0.71073
_diffrn_reflns_av_R_equivalents 0.0405
_diffrn_reflns_av_unetI/netI 0.0246
_diffrn_reflns_Laue_measured_fraction_full 0.997
_diffrn_reflns_Laue_measured_fraction_max 0.998
_diffrn_reflns_limit_h_max 10
_diffrn_reflns_limit_h_min -10
_diffrn_reflns_limit_k_max 21
_diffrn_reflns_limit_k_min -21
_diffrn_reflns_limit_l_max 22
_diffrn_reflns_limit_l_min -23
_diffrn_reflns_number 46011
_diffrn_reflns_point_group_measured_fraction_full 0.997
_diffrn_reflns_point_group_measured_fraction_max 0.998
_diffrn_reflns_theta_full 25.242
_diffrn_reflns_theta_max 28.365
_diffrn_reflns_theta_min 3.294
_diffrn_standards_number 0
_exptl_absorpt_coefficient_mu 0.901
_exptl_absorpt_correction_T_max 0.7457
_exptl_absorpt_correction_T_min 0.6579
_exptl_absorpt_correction_type multi-scan
_exptl_absorpt_process_details
;
SADABS-2016/2 (Bruker,2016/2) was used for absorption correction.
wR2(int) was 0.0706 before and 0.0528 after correction.
The Ratio of minimum to maximum transmission is 0.8823.
The \l/2 correction factor is Not present.
;
_exptl_crystal_colour green
_exptl_crystal_colour_primary green
_exptl_crystal_density_diffrn 1.518
_exptl_crystal_description prism
_exptl_crystal_F_000 1080
_exptl_crystal_size_max 0.20
_exptl_crystal_size_mid 0.15
_exptl_crystal_size_min 0.15
_refine_diff_density_max 0.409
_refine_diff_density_min -0.570
_refine_diff_density_rms 0.066
_refine_ls_extinction_method none
_refine_ls_goodness_of_fit_ref 1.040
_refine_ls_hydrogen_treatment constr
_refine_ls_matrix_type full
_refine_ls_number_parameters 319
_refine_ls_number_reflns 5684
_refine_ls_number_restraints 0
_refine_ls_restrained_S_all 1.040
_refine_ls_R_factor_all 0.0506
_refine_ls_R_factor_gt 0.0369
_refine_ls_shift/su_max 0.000
_refine_ls_shift/su_mean 0.000
_refine_ls_structure_factor_coef Fsqd
_refine_ls_weighting_details 'w=1/[\s^2^(Fo^2^)+(0.0437P)^2^+1.6584P] where P=(Fo^2^+2Fc^2^)/3'
_refine_ls_weighting_scheme calc
_refine_ls_wR_factor_gt 0.0895
_refine_ls_wR_factor_ref 0.0965
_reflns_Friedel_coverage 0.000
_reflns_number_gt 4597
_reflns_number_total 5684
_reflns_threshold_expression 'I > 2\s(I)'
_cod_data_source_file d2ce00897a2.cif
_cod_data_source_block ec2575
_cod_database_code 7245592
_shelx_space_group_comment
;
The symmetry employed for this shelxl refinement is uniquely defined
by the following loop, which should always be used as a source of
symmetry information in preference to the above space-group names.
They are only intended as comments.
;

loop_
_space_group_symop_operation_xyz
'x, y, z'
'-x, y+1/2, -z+1/2'
'-x, -y, -z'
'x, -y-1/2, z-1/2'

loop_
_atom_site_label
_atom_site_type_symbol
_atom_site_fract_x
_atom_site_fract_y
_atom_site_fract_z
_atom_site_U_iso_or_equiv
_atom_site_adp_type
_atom_site_occupancy
_atom_site_site_symmetry_order
_atom_site_calc_flag
_atom_site_refinement_flags_posn
_atom_site_refinement_flags_adp
_atom_site_refinement_flags_occupancy
_atom_site_disorder_assembly
_atom_site_disorder_group
C1 C 0.3075(2) 0.34438(12) 0.13431(11) 0.0289(4) Uani 1 1 d . . . . .
C2 C 0.3718(2) 0.34971(12) 0.05967(10) 0.0253(4) Uani 1 1 d . . . . .
C3 C 0.2826(2) 0.31376(12) -0.00884(11) 0.0263(4) Uani 1 1 d . . . . .
H3 H 0.1845 0.2852 -0.0086 0.032 Uiso 1 1 calc R U . . .
C4 C 0.3398(2) 0.32051(12) -0.07807(10) 0.0248(4) Uani 1 1 d . . . . .
C5 C 0.2465(2) 0.28085(11) -0.15177(11) 0.0261(4) Uani 1 1 d . . . . .
C6 C 0.4872(2) 0.36170(12) -0.07838(11) 0.0275(4) Uani 1 1 d . . . . .
H6 H 0.5243 0.3668 -0.1248 0.033 Uiso 1 1 calc R U . . .
C7 C 0.5213(2) 0.39030(12) 0.05959(11) 0.0290(4) Uani 1 1 d . . . . .
H7 H 0.5821 0.4139 0.1056 0.035 Uiso 1 1 calc R U . . .
C8 C 0.5796(2) 0.39545(13) -0.00944(11) 0.0287(4) Uani 1 1 d . . . . .
C9 C 0.8307(3) 0.46246(16) 0.05381(12) 0.0390(5) Uani 1 1 d . . . . .
H9A H 0.8603 0.4189 0.0920 0.047 Uiso 1 1 calc R U . . .
H9B H 0.7722 0.5044 0.0764 0.047 Uiso 1 1 calc R U . . .
C10 C 0.9857(3) 0.49730(15) 0.03474(12) 0.0377(5) Uani 1 1 d . . . . .
H10 H 1.0681 0.5166 0.0764 0.045 Uiso 1 1 calc R U . . .
C11 C 0.0681(3) 0.48158(13) 0.24210(12) 0.0350(5) Uani 1 1 d . . . . .
H11 H 0.1740 0.4942 0.2342 0.042 Uiso 1 1 calc R U . . .
C12 C -0.0442(3) 0.53624(13) 0.25677(13) 0.0378(5) Uani 1 1 d . . . . .
H12 H -0.0307 0.5925 0.2610 0.045 Uiso 1 1 calc R U . . .
C13 C -0.1482(3) 0.41344(12) 0.25423(12) 0.0332(4) Uani 1 1 d . . . . .
H13 H -0.2216 0.3707 0.2567 0.040 Uiso 1 1 calc R U . . .
C14 C -0.3302(3) 0.52291(14) 0.29004(13) 0.0372(5) Uani 1 1 d . . . . .
H14A H -0.4292 0.4935 0.2631 0.045 Uiso 1 1 calc R U . . .
H14B H -0.3462 0.5803 0.2769 0.045 Uiso 1 1 calc R U . . .
C15 C -0.3064(3) 0.51179(13) 0.37791(12) 0.0335(4) Uani 1 1 d . . . . .
C16 C -0.2251(3) 0.57038(14) 0.42977(14) 0.0423(5) Uani 1 1 d . . . . .
H16 H -0.1907 0.6190 0.4108 0.051 Uiso 1 1 calc R U . . .
C17 C -0.1951(3) 0.55646(16) 0.51019(15) 0.0496(6) Uani 1 1 d . . . . .
H17 H -0.1406 0.5958 0.5451 0.059 Uiso 1 1 calc R U . . .
C18 C -0.2460(3) 0.48413(16) 0.53858(14) 0.0446(6) Uani 1 1 d . . . . .
H18 H -0.2253 0.4751 0.5925 0.054 Uiso 1 1 calc R U . . .
C19 C -0.3575(3) 0.43967(13) 0.40733(13) 0.0347(4) Uani 1 1 d . . . . .
H19 H -0.4130 0.4004 0.3726 0.042 Uiso 1 1 calc R U . . .
C20 C -0.3275(3) 0.42509(14) 0.48736(13) 0.0354(5) Uani 1 1 d . . . . .
C21 C -0.3896(3) 0.34530(16) 0.51420(14) 0.0436(5) Uani 1 1 d . . . . .
H21A H -0.5075 0.3509 0.5144 0.052 Uiso 1 1 calc R U . . .
H21B H -0.3796 0.3032 0.4764 0.052 Uiso 1 1 calc R U . . .
C22 C -0.3522(3) 0.32417(16) 0.66148(15) 0.0464(6) Uani 1 1 d . . . . .
H22 H -0.4535 0.3455 0.6682 0.056 Uiso 1 1 calc R U . . .
C23 C -0.2287(3) 0.29249(14) 0.71784(14) 0.0388(5) Uani 1 1 d . . . . .
H23 H -0.2304 0.2886 0.7709 0.047 Uiso 1 1 calc R U . . .
C24 C -0.1475(3) 0.28380(12) 0.60916(12) 0.0310(4) Uani 1 1 d . . . . .
H24 H -0.0839 0.2729 0.5722 0.037 Uiso 1 1 calc R U . . .
N1 N 0.0025(2) 0.40441(10) 0.24052(10) 0.0303(4) Uani 1 1 d . . . . .
N2 N -0.1823(2) 0.49215(10) 0.26419(10) 0.0322(4) Uani 1 1 d . . . . .
N3 N -0.2994(2) 0.31883(12) 0.59247(11) 0.0369(4) Uani 1 1 d . . . . .
N4 N -0.0999(2) 0.26683(10) 0.68491(10) 0.0288(3) Uani 1 1 d . . . . .
Ni1 Ni 0.11277(3) 0.29615(2) 0.23171(2) 0.02414(8) Uani 1 1 d . . . . .
O1 O 0.17414(18) 0.30319(9) 0.12893(8) 0.0351(3) Uani 1 1 d . . . . .
O2 O 0.3818(2) 0.37860(11) 0.19512(9) 0.0453(4) Uani 1 1 d . . . . .
O3 O 0.12502(19) 0.23396(10) -0.14978(8) 0.0391(4) Uani 1 1 d . . . . .
O4 O 0.29008(19) 0.29256(9) -0.21573(8) 0.0325(3) Uani 1 1 d . . . . .
O5 O 0.72568(18) 0.43184(11) -0.01563(8) 0.0411(4) Uani 1 1 d . . . . .
O6 O -0.1491(3) 0.2678(2) -0.07825(18) 0.1005(9) Uani 1 1 d G . . . .
H6A H -0.1213 0.3005 -0.0397 0.151 Uiso 1 1 d G U . . .
H6B H -0.0688 0.2635 -0.1017 0.151 Uiso 1 1 d G U . . .

loop_
_atom_site_aniso_label
_atom_site_aniso_U_11
_atom_site_aniso_U_22
_atom_site_aniso_U_33
_atom_site_aniso_U_23
_atom_site_aniso_U_13
_atom_site_aniso_U_12
C1 0.0297(10) 0.0365(10) 0.0226(9) 0.0010(8) 0.0099(8) -0.0023(8)
C2 0.0238(9) 0.0325(10) 0.0205(8) 0.0003(7) 0.0072(7) -0.0036(7)
C3 0.0238(9) 0.0322(10) 0.0240(9) -0.0004(7) 0.0075(7) -0.0069(7)
C4 0.0261(9) 0.0282(9) 0.0203(8) 0.0003(7) 0.0054(7) -0.0018(7)
C5 0.0275(9) 0.0280(9) 0.0224(8) -0.0007(7) 0.0050(7) -0.0019(7)
C6 0.0261(9) 0.0375(10) 0.0209(8) 0.0009(8) 0.0093(7) -0.0042(8)
C7 0.0263(9) 0.0393(11) 0.0211(8) -0.0036(8) 0.0047(7) -0.0098(8)
C8 0.0219(9) 0.0393(11) 0.0262(9) -0.0003(8) 0.0080(7) -0.0101(8)
C9 0.0327(11) 0.0575(14) 0.0270(10) -0.0029(9) 0.0072(8) -0.0185(10)
C10 0.0287(10) 0.0551(13) 0.0286(10) -0.0020(9) 0.0049(8) -0.0135(10)
C11 0.0365(11) 0.0335(11) 0.0347(11) -0.0014(9) 0.0072(9) -0.0037(9)
C12 0.0465(12) 0.0270(10) 0.0401(12) -0.0005(9) 0.0100(10) -0.0047(9)
C13 0.0415(12) 0.0257(9) 0.0351(11) 0.0003(8) 0.0138(9) -0.0001(8)
C14 0.0387(12) 0.0365(11) 0.0378(11) 0.0036(9) 0.0114(9) 0.0107(9)
C15 0.0321(10) 0.0331(10) 0.0360(11) -0.0007(8) 0.0090(9) 0.0091(8)
C16 0.0449(13) 0.0343(11) 0.0483(13) -0.0025(10) 0.0116(11) 0.0017(10)
C17 0.0544(15) 0.0424(13) 0.0478(14) -0.0103(11) 0.0022(12) -0.0011(11)
C18 0.0464(13) 0.0507(14) 0.0341(11) 0.0003(10) 0.0030(10) 0.0085(11)
C19 0.0351(11) 0.0334(10) 0.0351(11) -0.0003(9) 0.0068(9) 0.0052(9)
C20 0.0291(10) 0.0394(11) 0.0379(11) 0.0041(9) 0.0075(9) 0.0093(9)
C21 0.0335(11) 0.0511(14) 0.0431(13) 0.0145(11) 0.0019(10) 0.0028(10)
C22 0.0397(12) 0.0532(14) 0.0524(14) 0.0091(12) 0.0232(11) 0.0191(11)
C23 0.0419(12) 0.0429(12) 0.0370(11) 0.0032(9) 0.0201(10) 0.0104(10)
C24 0.0289(10) 0.0348(10) 0.0311(10) 0.0051(8) 0.0105(8) 0.0046(8)
N1 0.0371(9) 0.0274(8) 0.0266(8) -0.0002(7) 0.0075(7) 0.0018(7)
N2 0.0389(9) 0.0276(8) 0.0318(9) 0.0012(7) 0.0115(7) 0.0048(7)
N3 0.0304(9) 0.0424(10) 0.0388(10) 0.0117(8) 0.0096(8) 0.0084(8)
N4 0.0303(9) 0.0276(8) 0.0303(8) 0.0010(7) 0.0107(7) 0.0031(7)
Ni1 0.02634(13) 0.02693(13) 0.02003(12) 0.00081(9) 0.00704(9) 0.00047(10)
O1 0.0323(8) 0.0502(9) 0.0267(7) 0.0022(6) 0.0150(6) -0.0098(7)
O2 0.0481(9) 0.0636(11) 0.0257(7) -0.0123(7) 0.0113(7) -0.0125(8)
O3 0.0422(9) 0.0512(9) 0.0246(7) -0.0068(6) 0.0091(6) -0.0229(7)
O4 0.0379(8) 0.0410(8) 0.0206(6) -0.0035(6) 0.0103(6) -0.0104(6)
O5 0.0286(7) 0.0676(11) 0.0286(7) -0.0022(7) 0.0096(6) -0.0236(7)
O6 0.0692(16) 0.159(3) 0.0812(19) -0.0135(19) 0.0331(14) -0.0118(18)

loop_
_atom_type_symbol
_atom_type_description
_atom_type_scat_dispersion_real
_atom_type_scat_dispersion_imag
_atom_type_scat_source
C C 0.0033 0.0016 'International Tables Vol C Tables 4.2.6.8 and 6.1.1.4'
H H 0.0000 0.0000 'International Tables Vol C Tables 4.2.6.8 and 6.1.1.4'
N N 0.0061 0.0033 'International Tables Vol C Tables 4.2.6.8 and 6.1.1.4'
Ni Ni 0.3393 1.1124 'International Tables Vol C Tables 4.2.6.8 and 6.1.1.4'
O O 0.0106 0.0060 'International Tables Vol C Tables 4.2.6.8 and 6.1.1.4'

loop_
_geom_angle_atom_site_label_1
_geom_angle_atom_site_label_2
_geom_angle_atom_site_label_3
_geom_angle
_geom_angle_site_symmetry_1
_geom_angle_site_symmetry_3
_geom_angle_publ_flag
O1 C1 C2 115.12(16) . . ?
O2 C1 C2 121.01(18) . . ?
O2 C1 O1 123.86(18) . . ?
C3 C2 C1 120.06(16) . . ?
C3 C2 C7 119.84(17) . . ?
C7 C2 C1 120.11(16) . . ?
C2 C3 H3 120.0 . . ?
C2 C3 C4 119.98(17) . . ?
C4 C3 H3 120.0 . . ?
C3 C4 C5 120.46(17) . . ?
C6 C4 C3 120.16(17) . . ?
C6 C4 C5 119.34(16) . . ?
C4 C5 Ni1 174.08(14) . 4_565 ?
O3 C5 C4 119.82(17) . . ?
O3 C5 Ni1 59.79(10) . 4_565 ?
O4 C5 C4 120.43(17) . . ?
O4 C5 Ni1 60.17(10) . 4_565 ?
O4 C5 O3 119.74(17) . . ?
C4 C6 H6 120.0 . . ?
C4 C6 C8 120.02(16) . . ?
C8 C6 H6 120.0 . . ?
C2 C7 H7 120.0 . . ?
C8 C7 C2 119.91(17) . . ?
C8 C7 H7 120.0 . . ?
C6 C8 C7 120.04(17) . . ?
O5 C8 C6 115.21(16) . . ?
O5 C8 C7 124.75(17) . . ?
H9A C9 H9B 108.3 . . ?
C10 C9 H9A 109.8 . . ?
C10 C9 H9B 109.8 . . ?
O5 C9 H9A 109.8 . . ?
O5 C9 H9B 109.8 . . ?
O5 C9 C10 109.28(17) . . ?
C9 C10 H10 117.4 . . ?
C10 C10 C9 125.2(2) 3_765 . ?
C10 C10 H10 117.4 3_765 . ?
C12 C11 H11 125.2 . . ?
C12 C11 N1 109.65(19) . . ?
N1 C11 H11 125.2 . . ?
C11 C12 H12 126.9 . . ?
C11 C12 N2 106.17(19) . . ?
N2 C12 H12 126.9 . . ?
N1 C13 H13 124.4 . . ?
N1 C13 N2 111.26(19) . . ?
N2 C13 H13 124.4 . . ?
H14A C14 H14B 108.2 . . ?
C15 C14 H14A 109.7 . . ?
C15 C14 H14B 109.7 . . ?
N2 C14 H14A 109.7 . . ?
N2 C14 H14B 109.7 . . ?
N2 C14 C15 109.83(17) . . ?
C16 C15 C14 120.9(2) . . ?
C16 C15 C19 119.3(2) . . ?
C19 C15 C14 119.7(2) . . ?
C15 C16 H16 120.1 . . ?
C15 C16 C17 119.9(2) . . ?
C17 C16 H16 120.1 . . ?
C16 C17 H17 119.9 . . ?
C18 C17 C16 120.1(2) . . ?
C18 C17 H17 119.9 . . ?
C17 C18 H18 119.7 . . ?
C17 C18 C20 120.5(2) . . ?
C20 C18 H18 119.7 . . ?
C15 C19 H19 119.4 . . ?
C20 C19 C15 121.3(2) . . ?
C20 C19 H19 119.4 . . ?
C18 C20 C21 123.4(2) . . ?
C19 C20 C18 118.9(2) . . ?
C19 C20 C21 117.7(2) . . ?
C20 C21 H21A 108.7 . . ?
C20 C21 H21B 108.7 . . ?
H21A C21 H21B 107.6 . . ?
N3 C21 C20 114.16(19) . . ?
N3 C21 H21A 108.7 . . ?
N3 C21 H21B 108.7 . . ?
C23 C22 H22 126.7 . . ?
C23 C22 N3 106.57(19) . . ?
N3 C22 H22 126.7 . . ?
C22 C23 H23 125.3 . . ?
C22 C23 N4 109.5(2) . . ?
N4 C23 H23 125.3 . . ?
N3 C24 H24 124.4 . . ?
N4 C24 H24 124.4 . . ?
N4 C24 N3 111.17(18) . . ?
C11 N1 Ni1 129.37(15) . . ?
C13 N1 C11 105.74(17) . . ?
C13 N1 Ni1 124.57(14) . . ?
C12 N2 C14 126.83(18) . . ?
C13 N2 C12 107.18(18) . . ?
C13 N2 C14 125.40(18) . . ?
C22 N3 C21 127.47(19) . . ?
C24 N3 C21 125.44(19) . . ?
C24 N3 C22 107.09(18) . . ?
C23 N4 Ni1 130.96(15) . 4_566 ?
C24 N4 C23 105.68(17) . . ?
C24 N4 Ni1 123.04(14) . 4_566 ?
N1 Ni1 C5 121.29(6) . 4_566 ?
N1 Ni1 N4 96.89(7) . 4_565 ?
N1 Ni1 O3 93.24(6) . 4_566 ?
N1 Ni1 O4 148.17(6) . 4_566 ?
N4 Ni1 C5 105.00(7) 4_565 4_566 ?
N4 Ni1 O3 97.24(7) 4_565 4_566 ?
N4 Ni1 O4 105.63(7) 4_565 4_566 ?
O1 Ni1 C5 129.19(6) . 4_566 ?
O1 Ni1 N1 103.11(7) . . ?
O1 Ni1 N4 91.84(6) . 4_565 ?
O1 Ni1 O3 160.22(6) . 4_566 ?
O1 Ni1 O4 98.43(6) . 4_566 ?
O3 Ni1 C5 31.21(6) 4_566 4_566 ?
O3 Ni1 O4 62.23(5) 4_566 4_566 ?
O4 Ni1 C5 31.09(6) 4_566 4_566 ?
C1 O1 Ni1 110.61(12) . . ?
C5 O3 Ni1 88.99(11) . 4_565 ?
C5 O4 Ni1 88.73(11) . 4_565 ?
C8 O5 C9 117.75(15) . . ?
H6A O6 H6B 109.5 . . ?

loop_
_geom_bond_atom_site_label_1
_geom_bond_atom_site_label_2
_geom_bond_distance
_geom_bond_site_symmetry_2
_geom_bond_publ_flag
C1 C2 1.511(2) . ?
C1 O1 1.269(2) . ?
C1 O2 1.234(2) . ?
C2 C3 1.386(3) . ?
C2 C7 1.392(3) . ?
C3 H3 0.9300 . ?
C3 C4 1.392(2) . ?
C4 C5 1.491(3) . ?
C4 C6 1.383(3) . ?
C5 Ni1 2.4362(19) 4_565 ?
C5 O3 1.263(2) . ?
C5 O4 1.258(2) . ?
C6 H6 0.9300 . ?
C6 C8 1.386(3) . ?
C7 H7 0.9300 . ?
C7 C8 1.392(3) . ?
C8 O5 1.361(2) . ?
C9 H9A 0.9700 . ?
C9 H9B 0.9700 . ?
C9 C10 1.494(3) . ?
C9 O5 1.413(2) . ?
C10 C10 1.287(4) 3_765 ?
C10 H10 0.9300 . ?
C11 H11 0.9300 . ?
C11 C12 1.347(3) . ?
C11 N1 1.372(3) . ?
C12 H12 0.9300 . ?
C12 N2 1.371(3) . ?
C13 H13 0.9300 . ?
C13 N1 1.315(3) . ?
C13 N2 1.339(3) . ?
C14 H14A 0.9700 . ?
C14 H14B 0.9700 . ?
C14 C15 1.513(3) . ?
C14 N2 1.470(3) . ?
C15 C16 1.384(3) . ?
C15 C19 1.389(3) . ?
C16 H16 0.9300 . ?
C16 C17 1.388(4) . ?
C17 H17 0.9300 . ?
C17 C18 1.384(4) . ?
C18 H18 0.9300 . ?
C18 C20 1.384(3) . ?
C19 H19 0.9300 . ?
C19 C20 1.384(3) . ?
C20 C21 1.514(3) . ?
C21 H21A 0.9700 . ?
C21 H21B 0.9700 . ?
C21 N3 1.466(3) . ?
C22 H22 0.9300 . ?
C22 C23 1.348(3) . ?
C22 N3 1.368(3) . ?
C23 H23 0.9300 . ?
C23 N4 1.372(3) . ?
C24 H24 0.9300 . ?
C24 N3 1.341(3) . ?
C24 N4 1.322(3) . ?
N1 Ni1 2.0117(17) . ?
N4 Ni1 2.0323(17) 4_566 ?
Ni1 C5 2.4363(19) 4_566 ?
Ni1 N4 2.0322(17) 4_565 ?
Ni1 O1 1.9690(14) . ?
Ni1 O3 2.1058(14) 4_566 ?
Ni1 O4 2.1140(14) 4_566 ?
O3 Ni1 2.1057(14) 4_565 ?
O4 Ni1 2.1141(14) 4_565 ?
O6 H6A 0.8498 . ?
O6 H6B 0.8502 . ?

loop_
_geom_hbond_atom_site_label_D
_geom_hbond_atom_site_label_H
_geom_hbond_atom_site_label_A
_geom_hbond_distance_DH
_geom_hbond_distance_HA
_geom_hbond_distance_DA
_geom_hbond_angle_DHA
_geom_hbond_site_symmetry_A
O6 H6B O3 0.85 2.01 2.851(3) 170.3 .

loop_
_geom_torsion_atom_site_label_1
_geom_torsion_atom_site_label_2
_geom_torsion_atom_site_label_3
_geom_torsion_atom_site_label_4
_geom_torsion
_geom_torsion_site_symmetry_1
_geom_torsion_site_symmetry_2
_geom_torsion_site_symmetry_3
_geom_torsion_site_symmetry_4
_geom_torsion_publ_flag
C1 C2 C3 C4 178.36(18) . . . . ?
C1 C2 C7 C8 -179.63(19) . . . . ?
C2 C1 O1 Ni1 176.67(13) . . . . ?
C2 C3 C4 C5 178.89(18) . . . . ?
C2 C3 C4 C6 1.2(3) . . . . ?
C2 C7 C8 C6 1.4(3) . . . . ?
C2 C7 C8 O5 -178.3(2) . . . . ?
C3 C2 C7 C8 0.7(3) . . . . ?
C3 C4 C5 O3 -7.3(3) . . . . ?
C3 C4 C5 O4 174.03(18) . . . . ?
C3 C4 C6 C8 0.9(3) . . . . ?
C4 C5 O3 Ni1 -173.18(16) . . . 4_565 ?
C4 C5 O4 Ni1 173.19(16) . . . 4_565 ?
C4 C6 C8 C7 -2.2(3) . . . . ?
C4 C6 C8 O5 177.54(18) . . . . ?
C5 C4 C6 C8 -176.84(18) . . . . ?
C6 C4 C5 O3 170.39(19) . . . . ?
C6 C4 C5 O4 -8.3(3) . . . . ?
C6 C8 O5 C9 -175.8(2) . . . . ?
C7 C2 C3 C4 -2.0(3) . . . . ?
C7 C8 O5 C9 3.9(3) . . . . ?
C10 C9 O5 C8 178.2(2) . . . . ?
C11 C12 N2 C13 0.3(2) . . . . ?
C11 C12 N2 C14 171.78(19) . . . . ?
C12 C11 N1 C13 0.0(2) . . . . ?
C12 C11 N1 Ni1 -173.67(15) . . . . ?
C14 C15 C16 C17 -175.8(2) . . . . ?
C14 C15 C19 C20 175.55(19) . . . . ?
C15 C14 N2 C12 -92.4(3) . . . . ?
C15 C14 N2 C13 77.6(3) . . . . ?
C15 C16 C17 C18 0.1(4) . . . . ?
C15 C19 C20 C18 0.5(3) . . . . ?
C15 C19 C20 C21 179.23(19) . . . . ?
C16 C15 C19 C20 -0.5(3) . . . . ?
C16 C17 C18 C20 -0.1(4) . . . . ?
C17 C18 C20 C19 -0.1(3) . . . . ?
C17 C18 C20 C21 -178.8(2) . . . . ?
C18 C20 C21 N3 -24.9(3) . . . . ?
C19 C15 C16 C17 0.2(3) . . . . ?
C19 C20 C21 N3 156.5(2) . . . . ?
C20 C21 N3 C22 102.8(3) . . . . ?
C20 C21 N3 C24 -77.7(3) . . . . ?
C22 C23 N4 C24 0.3(3) . . . . ?
C22 C23 N4 Ni1 -173.09(17) . . . 4_566 ?
C23 C22 N3 C21 -179.9(2) . . . . ?
C23 C22 N3 C24 0.5(3) . . . . ?
N1 C11 C12 N2 -0.2(2) . . . . ?
N1 C13 N2 C12 -0.3(2) . . . . ?
N1 C13 N2 C14 -171.96(18) . . . . ?
N2 C13 N1 C11 0.2(2) . . . . ?
N2 C13 N1 Ni1 174.26(13) . . . . ?
N2 C14 C15 C16 86.8(2) . . . . ?
N2 C14 C15 C19 -89.2(2) . . . . ?
N3 C22 C23 N4 -0.5(3) . . . . ?
N3 C24 N4 C23 0.0(2) . . . . ?
N3 C24 N4 Ni1 174.06(14) . . . 4_566 ?
N4 C24 N3 C21 -179.9(2) . . . . ?
N4 C24 N3 C22 -0.3(3) . . . . ?
O1 C1 C2 C3 2.5(3) . . . . ?
O1 C1 C2 C7 -177.17(19) . . . . ?
O2 C1 C2 C3 -177.2(2) . . . . ?
O2 C1 C2 C7 3.1(3) . . . . ?
O2 C1 O1 Ni1 -3.6(3) . . . . ?
O3 C5 O4 Ni1 -5.45(19) . . . 4_565 ?
O4 C5 O3 Ni1 5.5(2) . . . 4_565 ?
O5 C9 C10 C10 3.7(4) . . . 3_765 ?
